data_4334276
loop_
_publ_author_name
'Igor O. Koshevoy'
'Antti J. Karttunen'
'Ilya S. Kritchenkou'
'Dmitrii V. Krupenya'
'Stanislav I. Selivanov'
'Alexei S. Melnikov'
'Sergey P. Tunik'
'Matti Haukka'
'Tapani A. Pakkanen'

_publ_section_title
;
 Sky-Blue Luminescent AuI-AgI Alkynyl-Phosphine Clusters
;
_journal_name_full 'Inorganic Chemistry'
_journal_page_first 3663
_journal_page_last 3673
_journal_paper_doi 10.1021/ic302105a
_journal_volume 52
_journal_year 2013
_chemical_formula_moiety 'C120 H138 Ag2 Au6 P6, 2(C3 H6 O), 2(F6 P)'
_chemical_formula_sum 'C126 H150 Ag2 Au6 F12 O2 P8'
_chemical_formula_weight 3569.76
_chemical_name_systematic
; 
 ? 
;
_space_group_IT_number 2
_symmetry_cell_setting triclinic
_symmetry_space_group_name_Hall '-P 1'
_symmetry_space_group_name_H-M 'P -1'
_atom_sites_solution_hydrogens geom
_atom_sites_solution_primary direct
_atom_sites_solution_secondary difmap
_audit_creation_method SHELXL-97
_cell_angle_alpha 101.8670(10)
_cell_angle_beta 99.8630(10)
_cell_angle_gamma 97.3180(10)
_cell_formula_units_Z 1
_cell_length_a 13.5411(3)
_cell_length_b 14.1769(3)
_cell_length_c 17.8341(4)
_cell_measurement_reflns_used 9948
_cell_measurement_temperature 100(2)
_cell_measurement_theta_max 29.61
_cell_measurement_theta_min 2.28
_cell_volume 3253.66(13)
_computing_cell_refinement 'SAINT (Bruker AXS, 2009)'
_computing_data_collection 'APEX2 (Bruker AXS, 2010)'
_computing_data_reduction 'SAINT (Bruker AXS, 2009)'
_computing_molecular_graphics 'Diamond v.3.2g (Brandenburg, 2011)'
_computing_publication_material 'SHELXL-97 (Sheldrick, 2008)'
_computing_structure_refinement 'SHELXL-97 (Sheldrick, 2008)'
_computing_structure_solution 'SHELXS-97 (Sheldrick, 2008)'
_diffrn_ambient_temperature 100(2)
_diffrn_detector_area_resol_mean 16
_diffrn_measured_fraction_theta_full 0.998
_diffrn_measured_fraction_theta_max 0.998
_diffrn_measurement_device '62mm x 62mm CCD camera on \k-goniostat'
_diffrn_measurement_device_type 'Bruker KAPPA APEX II DUO CCD'
_diffrn_measurement_method '\f scans and \w scans with \k offset'
_diffrn_radiation_monochromator 'curved graphite crystal'
_diffrn_radiation_source 'fine-focus sealed tube'
_diffrn_radiation_type MoK\a
_diffrn_radiation_wavelength 0.71073
_diffrn_reflns_av_R_equivalents 0.0237
_diffrn_reflns_av_sigmaI/netI 0.0224
_diffrn_reflns_limit_h_max 16
_diffrn_reflns_limit_h_min -16
_diffrn_reflns_limit_k_max 17
_diffrn_reflns_limit_k_min -17
_diffrn_reflns_limit_l_max 21
_diffrn_reflns_limit_l_min 0
_diffrn_reflns_number 50539
_diffrn_reflns_theta_full 26.00
_diffrn_reflns_theta_max 26.00
_diffrn_reflns_theta_min 1.68
_exptl_absorpt_coefficient_mu 7.193
_exptl_absorpt_correction_T_max 0.2223
_exptl_absorpt_correction_T_min 0.1686
_exptl_absorpt_correction_type multi-scan
_exptl_absorpt_process_details 'SADABS (Sheldrick, 2008)'
_exptl_crystal_colour colourless
_exptl_crystal_density_diffrn 1.822
_exptl_crystal_description block
_exptl_crystal_F_000 1718
_exptl_crystal_size_max 0.38
_exptl_crystal_size_mid 0.33
_exptl_crystal_size_min 0.30
_platon_squeeze_details
;
;
_refine_diff_density_max 2.575
_refine_diff_density_min -1.240
_refine_diff_density_rms 0.114
_refine_ls_extinction_method none
_refine_ls_goodness_of_fit_ref 1.056
_refine_ls_hydrogen_treatment constr
_refine_ls_matrix_type full
_refine_ls_number_parameters 719
_refine_ls_number_reflns 12791
_refine_ls_number_restraints 8
_refine_ls_restrained_S_all 1.067
_refine_ls_R_factor_all 0.0310
_refine_ls_R_factor_gt 0.0243
_refine_ls_shift/su_max 0.003
_refine_ls_shift/su_mean 0.000
_refine_ls_structure_factor_coef Fsqd
_refine_ls_weighting_details 'calc w=1/[\s^2^(Fo^2^)+(0.0301P)^2^+7.5562P] where P=(Fo^2^+2Fc^2^)/3'
_refine_ls_weighting_scheme calc
_refine_ls_wR_factor_gt 0.0601
_refine_ls_wR_factor_ref 0.0623
_reflns_number_gt 11235
_reflns_number_total 12791
_reflns_threshold_expression >2sigma(I)
_cod_data_source_file ic302105a_si_002_2.cif
_cod_data_source_block 2
_cod_original_cell_volume 3253.66(12)
_cod_database_code 4334276

loop_
_symmetry_equiv_pos_as_xyz
'x, y, z'
'-x, -y, -z'

loop_
_atom_site_label
_atom_site_type_symbol
_atom_site_fract_x
_atom_site_fract_y
_atom_site_fract_z
_atom_site_U_iso_or_equiv
_atom_site_adp_type
_atom_site_occupancy
_atom_site_symmetry_multiplicity
_atom_site_calc_flag
_atom_site_refinement_flags
_atom_site_disorder_assembly
_atom_site_disorder_group
C1 C 0.5894(3) 0.5061(3) 0.7094(2) 0.0207(8) Uani 1 1 d . . .
C2 C 0.5138(3) 0.4690(3) 0.7255(2) 0.0245(9) Uani 1 1 d . A .
C3 C 0.7604(3) 0.6834(3) 0.8954(2) 0.0215(8) Uani 1 1 d . . .
C4 C 0.7615(3) 0.6065(3) 0.9116(3) 0.0292(10) Uani 1 1 d . . .
C5 C 0.4635(3) 0.7364(3) 0.8029(2) 0.0193(8) Uani 1 1 d . . .
C6 C 0.4741(3) 0.7518(3) 0.8731(3) 0.0278(10) Uani 1 1 d . . .
C7 C 0.4182(3) 0.4182(3) 0.7400(3) 0.0285(10) Uani 1 1 d . . .
C8 C 0.3278(5) 0.4406(6) 0.6841(5) 0.035(2) Uani 0.702(13) 1 d P A 1
H8A H 0.2637 0.4078 0.6925 0.052 Uiso 0.702(13) 1 calc PR A 1
H8B H 0.3338 0.4168 0.6298 0.052 Uiso 0.702(13) 1 calc PR A 1
H8C H 0.3286 0.5113 0.6948 0.052 Uiso 0.702(13) 1 calc PR A 1
C9 C 0.4208(7) 0.3103(6) 0.7239(7) 0.042(2) Uani 0.702(13) 1 d P A 1
H9A H 0.3583 0.2757 0.7333 0.064 Uiso 0.702(13) 1 calc PR A 1
H9B H 0.4797 0.2982 0.7587 0.064 Uiso 0.702(13) 1 calc PR A 1
H9C H 0.4260 0.2868 0.6694 0.064 Uiso 0.702(13) 1 calc PR A 1
C10 C 0.4081(6) 0.4574(6) 0.8236(4) 0.033(2) Uani 0.702(13) 1 d P A 1
H10A H 0.3450 0.4236 0.8328 0.050 Uiso 0.702(13) 1 calc PR A 1
H10B H 0.4064 0.5277 0.8324 0.050 Uiso 0.702(13) 1 calc PR A 1
H10C H 0.4663 0.4463 0.8598 0.050 Uiso 0.702(13) 1 calc PR A 1
C10B C 0.4423(15) 0.392(2) 0.8273(11) 0.054(7) Uani 0.298(13) 1 d P A 2
H10D H 0.4961 0.3519 0.8290 0.081 Uiso 0.298(13) 1 calc PR A 2
H10E H 0.3806 0.3561 0.8365 0.081 Uiso 0.298(13) 1 calc PR A 2
H10F H 0.4646 0.4530 0.8678 0.081 Uiso 0.298(13) 1 calc PR A 2
C9B C 0.3795(19) 0.3154(16) 0.6843(14) 0.044(6) Uani 0.298(13) 1 d P A 2
H9B1 H 0.4349 0.2771 0.6854 0.067 Uiso 0.298(13) 1 calc PR A 2
H9B2 H 0.3566 0.3225 0.6309 0.067 Uiso 0.298(13) 1 calc PR A 2
H9B3 H 0.3228 0.2818 0.7016 0.067 Uiso 0.298(13) 1 calc PR A 2
C8B C 0.3405(16) 0.4791(17) 0.7450(18) 0.061(8) Uani 0.298(13) 1 d P A 2
H8B1 H 0.2797 0.4421 0.7549 0.092 Uiso 0.298(13) 1 calc PR A 2
H8B2 H 0.3233 0.4992 0.6956 0.092 Uiso 0.298(13) 1 calc PR A 2
H8B3 H 0.3659 0.5372 0.7879 0.092 Uiso 0.298(13) 1 calc PR A 2
C11 C 0.7699(4) 0.5146(3) 0.9384(3) 0.0335(11) Uani 1 1 d . . .
C12 C 0.7349(6) 0.4261(4) 0.8704(4) 0.0639(19) Uani 1 1 d . . .
H12A H 0.7409 0.3665 0.8893 0.096 Uiso 1 1 calc R . .
H12B H 0.7773 0.4299 0.8314 0.096 Uiso 1 1 calc R . .
H12C H 0.6638 0.4247 0.8465 0.096 Uiso 1 1 calc R . .
C13 C 0.7063(5) 0.5087(5) 1.0003(4) 0.0625(18) Uani 1 1 d . . .
H13A H 0.7118 0.4483 1.0181 0.094 Uiso 1 1 calc R . .
H13B H 0.6350 0.5090 0.9779 0.094 Uiso 1 1 calc R . .
H13C H 0.7311 0.5651 1.0448 0.094 Uiso 1 1 calc R . .
C14 C 0.8816(5) 0.5176(4) 0.9746(4) 0.0528(15) Uani 1 1 d . . .
H14A H 0.8889 0.4577 0.9929 0.079 Uiso 1 1 calc R . .
H14B H 0.9043 0.5744 1.0189 0.079 Uiso 1 1 calc R . .
H14C H 0.9231 0.5225 0.9352 0.079 Uiso 1 1 calc R . .
C15 C 0.4778(4) 0.7807(3) 0.9587(3) 0.0332(11) Uani 1 1 d . . .
C16 C 0.5055(5) 0.6990(4) 0.9978(3) 0.0497(14) Uani 1 1 d . . .
H16A H 0.5074 0.7193 1.0541 0.075 Uiso 1 1 calc R . .
H16B H 0.5724 0.6853 0.9895 0.075 Uiso 1 1 calc R . .
H16C H 0.4544 0.6399 0.9751 0.075 Uiso 1 1 calc R . .
C17 C 0.3749(4) 0.8053(5) 0.9713(3) 0.0565(16) Uani 1 1 d . . .
H17A H 0.3763 0.8246 1.0275 0.085 Uiso 1 1 calc R . .
H17B H 0.3222 0.7479 0.9474 0.085 Uiso 1 1 calc R . .
H17C H 0.3601 0.8594 0.9470 0.085 Uiso 1 1 calc R . .
C18 C 0.5605(5) 0.8715(4) 0.9955(3) 0.0464(14) Uani 1 1 d . . .
H18A H 0.5628 0.8908 1.0519 0.070 Uiso 1 1 calc R . .
H18B H 0.5445 0.9254 0.9714 0.070 Uiso 1 1 calc R . .
H18C H 0.6267 0.8561 0.9866 0.070 Uiso 1 1 calc R . .
C19 C 0.8890(3) 0.7830(3) 0.7024(2) 0.0226(9) Uani 1 1 d . . .
H19A H 0.9096 0.8005 0.7601 0.027 Uiso 1 1 calc R . .
H19B H 0.9463 0.8104 0.6812 0.027 Uiso 1 1 calc R . .
C20 C 0.7977(3) 0.8310(3) 0.6787(2) 0.0245(9) Uani 1 1 d . . .
H20A H 0.7433 0.8115 0.7060 0.029 Uiso 1 1 calc R . .
H20B H 0.7710 0.8072 0.6217 0.029 Uiso 1 1 calc R . .
C21 C 0.8249(4) 0.9430(3) 0.6987(3) 0.0303(10) Uani 1 1 d . . .
H21A H 0.8693 0.9617 0.6637 0.036 Uiso 1 1 calc R . .
H21B H 0.7615 0.9698 0.6868 0.036 Uiso 1 1 calc R . .
C22 C 0.8781(3) 0.9922(3) 0.7833(3) 0.0255(9) Uani 1 1 d . . .
H22A H 0.8968 1.0631 0.7874 0.031 Uiso 1 1 calc R . .
H22B H 0.9419 0.9661 0.7955 0.031 Uiso 1 1 calc R . .
C23 C 0.5360(3) 0.6403(3) 0.5196(3) 0.0230(9) Uani 1 1 d . . .
H23A H 0.5401 0.6447 0.4655 0.028 Uiso 1 1 calc R . .
H23B H 0.6060 0.6456 0.5493 0.028 Uiso 1 1 calc R . .
C24 C 0.4746(3) 0.5421(3) 0.5178(2) 0.0213(9) Uani 1 1 d . . .
H24A H 0.4052 0.5358 0.4865 0.026 Uiso 1 1 calc R . .
H24B H 0.4685 0.5384 0.5717 0.026 Uiso 1 1 calc R . .
C25 C 0.9815(3) 0.6181(3) 0.7206(2) 0.0239(9) Uani 1 1 d . . .
C26 C 1.0772(3) 0.6677(3) 0.7197(3) 0.0288(10) Uani 1 1 d . . .
H26 H 1.0831 0.7150 0.6892 0.035 Uiso 1 1 calc R . .
C27 C 1.1635(4) 0.6476(4) 0.7633(3) 0.0373(12) Uani 1 1 d . . .
H27 H 1.2285 0.6823 0.7638 0.045 Uiso 1 1 calc R . .
C28 C 1.1553(4) 0.5773(4) 0.8063(3) 0.0449(14) Uani 1 1 d . . .
H28 H 1.2147 0.5636 0.8361 0.054 Uiso 1 1 calc R . .
C29 C 1.0603(4) 0.5264(4) 0.8061(3) 0.0432(13) Uani 1 1 d . . .
H29 H 1.0548 0.4774 0.8351 0.052 Uiso 1 1 calc R . .
C30 C 0.9736(4) 0.5478(4) 0.7635(3) 0.0331(10) Uani 1 1 d . . .
H30 H 0.9086 0.5138 0.7638 0.040 Uiso 1 1 calc R . .
C31 C 0.8754(3) 0.6212(3) 0.5669(2) 0.0246(9) Uani 1 1 d . . .
C32 C 0.9041(3) 0.6907(4) 0.5273(3) 0.0316(10) Uani 1 1 d . . .
H32 H 0.9172 0.7582 0.5527 0.038 Uiso 1 1 calc R . .
C33 C 0.9139(4) 0.6616(4) 0.4501(3) 0.0366(11) Uani 1 1 d . . .
H33 H 0.9319 0.7094 0.4222 0.044 Uiso 1 1 calc R . .
C34 C 0.8975(4) 0.5637(4) 0.4135(3) 0.0372(12) Uani 1 1 d . . .
H34 H 0.9067 0.5444 0.3613 0.045 Uiso 1 1 calc R . .
C35 C 0.8680(4) 0.4938(4) 0.4521(3) 0.0436(13) Uani 1 1 d . . .
H35 H 0.8563 0.4265 0.4266 0.052 Uiso 1 1 calc R . .
C36 C 0.8552(4) 0.5225(4) 0.5287(3) 0.0362(11) Uani 1 1 d . . .
H36 H 0.8327 0.4747 0.5552 0.043 Uiso 1 1 calc R . .
C37 C 0.8686(3) 1.0609(3) 0.9472(3) 0.0304(10) Uani 1 1 d . . .
C38 C 0.9281(5) 1.1473(4) 0.9493(4) 0.0636(19) Uani 1 1 d . . .
H38 H 0.9422 1.1611 0.9019 0.076 Uiso 1 1 calc R . .
C39 C 0.9684(6) 1.2151(5) 1.0196(4) 0.078(2) Uani 1 1 d . . .
H39 H 1.0092 1.2750 1.0199 0.094 Uiso 1 1 calc R . .
C40 C 0.9501(5) 1.1965(4) 1.0865(4) 0.0570(18) Uani 1 1 d . . .
H40 H 0.9778 1.2435 1.1342 0.068 Uiso 1 1 calc R . .
C41 C 0.8916(4) 1.1102(5) 1.0877(3) 0.0546(16) Uani 1 1 d . . .
H41 H 0.8787 1.0977 1.1358 0.066 Uiso 1 1 calc R . .
C42 C 0.8512(4) 1.0410(4) 1.0172(3) 0.0428(13) Uani 1 1 d . . .
H42 H 0.8120 0.9805 1.0174 0.051 Uiso 1 1 calc R . .
C43 C 0.6897(3) 1.0252(3) 0.8277(2) 0.0220(9) Uani 1 1 d . . .
C44 C 0.5943(3) 0.9709(3) 0.8224(2) 0.0234(9) Uani 1 1 d . . .
H44 H 0.5893 0.9076 0.8328 0.028 Uiso 1 1 calc R . .
C45 C 0.5066(3) 1.0088(3) 0.8018(3) 0.0270(9) Uani 1 1 d . . .
H45 H 0.4420 0.9714 0.7986 0.032 Uiso 1 1 calc R . .
C46 C 0.5128(3) 1.1008(3) 0.7860(3) 0.0296(10) Uani 1 1 d . . .
H46 H 0.4527 1.1263 0.7714 0.035 Uiso 1 1 calc R . .
C47 C 0.6078(4) 1.1554(3) 0.7918(3) 0.0336(11) Uani 1 1 d . . .
H47 H 0.6127 1.2188 0.7817 0.040 Uiso 1 1 calc R . .
C48 C 0.6956(3) 1.1174(3) 0.8124(3) 0.0299(10) Uani 1 1 d . . .
H48 H 0.7602 1.1551 0.8160 0.036 Uiso 1 1 calc R . .
C49 C 0.5526(3) 0.8518(3) 0.5552(2) 0.0224(9) Uani 1 1 d . . .
C50 C 0.6191(3) 0.8517(3) 0.5036(3) 0.0269(9) Uani 1 1 d . . .
H50 H 0.6290 0.7913 0.4737 0.032 Uiso 1 1 calc R . .
C51 C 0.6709(4) 0.9386(3) 0.4955(3) 0.0318(10) Uani 1 1 d . . .
H51 H 0.7166 0.9380 0.4606 0.038 Uiso 1 1 calc R . .
C52 C 0.6554(3) 1.0269(3) 0.5391(3) 0.0303(10) Uani 1 1 d . . .
H52 H 0.6905 1.0868 0.5337 0.036 Uiso 1 1 calc R . .
C53 C 0.5894(3) 1.0280(3) 0.5900(3) 0.0283(10) Uani 1 1 d . . .
H53 H 0.5794 1.0887 0.6195 0.034 Uiso 1 1 calc R . .
C54 C 0.5374(3) 0.9410(3) 0.5986(2) 0.0236(9) Uani 1 1 d . . .
H54 H 0.4918 0.9421 0.6337 0.028 Uiso 1 1 calc R . .
C55 C 0.3571(3) 0.7279(3) 0.4995(2) 0.0222(9) Uani 1 1 d . . .
C56 C 0.3479(3) 0.7043(3) 0.4180(3) 0.0267(9) Uani 1 1 d . . .
H56 H 0.4059 0.6930 0.3963 0.032 Uiso 1 1 calc R . .
C57 C 0.2547(4) 0.6975(3) 0.3688(3) 0.0325(10) Uani 1 1 d . . .
H57 H 0.2489 0.6816 0.3137 0.039 Uiso 1 1 calc R . .
C58 C 0.1705(4) 0.7137(4) 0.4004(3) 0.0390(12) Uani 1 1 d . . .
H58 H 0.1066 0.7088 0.3668 0.047 Uiso 1 1 calc R . .
C59 C 0.1786(4) 0.7369(4) 0.4804(3) 0.0405(12) Uani 1 1 d . . .
H59 H 0.1203 0.7485 0.5016 0.049 Uiso 1 1 calc R . .
C60 C 0.2716(3) 0.7437(3) 0.5304(3) 0.0294(10) Uani 1 1 d . . .
H60 H 0.2766 0.7590 0.5855 0.035 Uiso 1 1 calc R . .
F1 F 0.1688(3) 0.0319(3) 0.6434(3) 0.0763(11) Uani 1 1 d . . .
F2 F 0.2656(2) 0.0487(3) 0.7636(2) 0.0725(12) Uani 1 1 d . . .
F3 F 0.1017(2) -0.0210(3) 0.7362(2) 0.0683(11) Uani 1 1 d . . .
F4 F 0.2286(3) -0.1126(3) 0.7510(3) 0.0785(12) Uani 1 1 d . . .
F5 F 0.2936(2) -0.0548(3) 0.6591(2) 0.0588(9) Uani 1 1 d . . .
F6 F 0.1275(3) -0.1307(3) 0.6350(2) 0.0659(10) Uani 1 1 d . . .
P1 P 0.86739(8) 0.65066(8) 0.66924(6) 0.0216(2) Uani 1 1 d . . .
P2 P 0.80285(8) 0.97523(8) 0.85647(6) 0.0216(2) Uani 1 1 d . . .
P3 P 0.47840(8) 0.74062(7) 0.56465(6) 0.0200(2) Uani 1 1 d . . .
P4 P 0.19822(10) -0.03871(11) 0.69776(8) 0.0399(3) Uani 1 1 d . . .
Ag1 Ag 0.60018(3) 0.65095(2) 0.81196(2) 0.02720(8) Uani 1 1 d . . .
Au1 Au 0.720272(12) 0.574067(12) 0.690569(9) 0.02314(5) Uani 1 1 d . . .
Au2 Au 0.775797(12) 0.819743(11) 0.873750(9) 0.02269(5) Uani 1 1 d . . .
Au3 Au 0.467240(12) 0.736897(11) 0.689819(9) 0.02134(5) Uani 1 1 d . . .
C100 C 0.8247(7) 0.7800(6) 0.1151(5) 0.0862(14) Uani 1 1 d D . .
H10G H 0.8501 0.7788 0.0667 0.129 Uiso 1 1 calc R . .
H10H H 0.8102 0.8454 0.1354 0.129 Uiso 1 1 calc R . .
H10I H 0.7622 0.7319 0.1043 0.129 Uiso 1 1 calc R . .
C101 C 0.9044(7) 0.7551(7) 0.1755(4) 0.0862(14) Uani 1 1 d D . .
O1 O 0.9797(8) 0.7208(7) 0.1637(7) 0.231(6) Uani 1 1 d DU . .
C102 C 0.8879(7) 0.7526(6) 0.2504(4) 0.0862(14) Uani 1 1 d D . .
H10J H 0.9480 0.7367 0.2812 0.129 Uiso 1 1 calc R . .
H10K H 0.8288 0.7026 0.2462 0.129 Uiso 1 1 calc R . .
H10L H 0.8752 0.8166 0.2762 0.129 Uiso 1 1 calc R . .

loop_
_atom_site_aniso_label
_atom_site_aniso_U_11
_atom_site_aniso_U_22
_atom_site_aniso_U_33
_atom_site_aniso_U_23
_atom_site_aniso_U_13
_atom_site_aniso_U_12
C1 0.018(2) 0.022(2) 0.019(2) 0.0011(16) 0.0012(16) 0.0038(16)
C2 0.026(2) 0.024(2) 0.022(2) 0.0010(17) 0.0022(18) 0.0075(18)
C3 0.027(2) 0.019(2) 0.017(2) 0.0034(16) 0.0012(17) 0.0040(16)
C4 0.026(2) 0.036(3) 0.024(2) 0.0076(19) 0.0014(18) 0.0039(19)
C5 0.021(2) 0.0182(19) 0.017(2) -0.0008(15) 0.0047(16) 0.0023(15)
C6 0.027(2) 0.021(2) 0.038(3) 0.0058(19) 0.013(2) 0.0029(17)
C7 0.022(2) 0.028(2) 0.033(3) 0.0032(19) 0.0064(19) 0.0019(18)
C8 0.016(3) 0.051(5) 0.040(5) 0.019(4) 0.003(3) 0.008(3)
C9 0.029(5) 0.026(4) 0.075(8) 0.014(5) 0.015(5) 0.006(3)
C10 0.033(4) 0.041(4) 0.026(4) 0.009(3) 0.008(3) -0.001(3)
C10B 0.041(11) 0.085(19) 0.034(11) 0.017(11) 0.018(9) -0.015(11)
C9B 0.042(14) 0.046(11) 0.042(13) -0.006(10) 0.031(10) -0.011(10)
C8B 0.043(12) 0.056(13) 0.09(2) 0.023(13) 0.017(12) 0.004(10)
C11 0.039(3) 0.031(2) 0.030(3) 0.013(2) 0.001(2) 0.002(2)
C12 0.091(5) 0.034(3) 0.057(4) 0.014(3) -0.009(4) 0.003(3)
C13 0.069(4) 0.067(4) 0.070(5) 0.044(4) 0.029(4) 0.013(3)
C14 0.054(4) 0.051(3) 0.060(4) 0.029(3) 0.002(3) 0.015(3)
C15 0.040(3) 0.033(2) 0.028(3) 0.004(2) 0.017(2) 0.003(2)
C16 0.072(4) 0.050(3) 0.028(3) 0.011(2) 0.015(3) 0.004(3)
C17 0.047(3) 0.085(5) 0.038(3) 0.003(3) 0.021(3) 0.018(3)
C18 0.060(4) 0.042(3) 0.028(3) -0.006(2) 0.016(3) -0.008(3)
C19 0.019(2) 0.029(2) 0.016(2) 0.0002(17) 0.0006(16) 0.0041(17)
C20 0.023(2) 0.033(2) 0.016(2) 0.0021(17) 0.0023(17) 0.0102(18)
C21 0.035(3) 0.035(2) 0.027(2) 0.012(2) 0.010(2) 0.013(2)
C22 0.023(2) 0.024(2) 0.030(2) 0.0079(18) 0.0077(18) 0.0035(17)
C23 0.031(2) 0.0166(19) 0.023(2) 0.0059(16) 0.0080(18) 0.0071(17)
C24 0.029(2) 0.0133(18) 0.020(2) 0.0027(16) 0.0049(17) 0.0030(16)
C25 0.025(2) 0.025(2) 0.019(2) 0.0000(17) 0.0041(17) 0.0080(17)
C26 0.025(2) 0.030(2) 0.030(2) 0.0019(19) 0.0044(19) 0.0089(18)
C27 0.028(2) 0.037(3) 0.041(3) -0.003(2) 0.003(2) 0.008(2)
C28 0.043(3) 0.059(3) 0.029(3) 0.002(2) -0.003(2) 0.025(3)
C29 0.056(4) 0.051(3) 0.031(3) 0.018(2) 0.011(2) 0.024(3)
C30 0.037(3) 0.038(3) 0.026(2) 0.007(2) 0.008(2) 0.009(2)
C31 0.0146(19) 0.034(2) 0.022(2) -0.0010(18) 0.0036(16) 0.0022(17)
C32 0.028(2) 0.038(3) 0.025(2) 0.000(2) 0.0079(19) -0.003(2)
C33 0.035(3) 0.046(3) 0.027(3) 0.008(2) 0.010(2) -0.002(2)
C34 0.033(3) 0.053(3) 0.021(2) -0.004(2) 0.009(2) 0.003(2)
C35 0.058(3) 0.041(3) 0.027(3) -0.007(2) 0.015(2) 0.005(3)
C36 0.044(3) 0.034(3) 0.027(3) -0.001(2) 0.012(2) 0.001(2)
C37 0.030(2) 0.028(2) 0.027(2) -0.0020(19) -0.0052(19) 0.0061(19)
C38 0.087(5) 0.046(3) 0.036(3) 0.012(3) -0.026(3) -0.019(3)
C39 0.113(6) 0.039(3) 0.052(4) 0.005(3) -0.037(4) -0.018(4)
C40 0.053(4) 0.042(3) 0.054(4) -0.017(3) -0.024(3) 0.018(3)
C41 0.042(3) 0.083(5) 0.028(3) -0.008(3) -0.001(2) 0.018(3)
C42 0.038(3) 0.052(3) 0.030(3) -0.003(2) 0.005(2) 0.001(2)
C43 0.026(2) 0.021(2) 0.017(2) 0.0011(16) 0.0056(17) 0.0007(17)
C44 0.026(2) 0.021(2) 0.019(2) 0.0003(16) 0.0021(17) -0.0011(17)
C45 0.023(2) 0.031(2) 0.024(2) 0.0015(18) 0.0059(18) -0.0010(18)
C46 0.024(2) 0.030(2) 0.032(3) 0.0020(19) 0.0028(19) 0.0064(18)
C47 0.033(3) 0.025(2) 0.046(3) 0.011(2) 0.011(2) 0.0059(19)
C48 0.024(2) 0.027(2) 0.038(3) 0.006(2) 0.008(2) 0.0011(18)
C49 0.025(2) 0.0164(19) 0.024(2) 0.0059(16) 0.0011(17) 0.0021(16)
C50 0.028(2) 0.025(2) 0.030(2) 0.0096(18) 0.0062(19) 0.0068(18)
C51 0.028(2) 0.033(2) 0.038(3) 0.018(2) 0.005(2) 0.0028(19)
C52 0.026(2) 0.026(2) 0.036(3) 0.017(2) -0.007(2) -0.0052(18)
C53 0.031(2) 0.017(2) 0.031(2) 0.0051(18) -0.0066(19) 0.0003(17)
C54 0.025(2) 0.021(2) 0.022(2) 0.0059(17) -0.0027(17) 0.0042(17)
C55 0.027(2) 0.0145(18) 0.024(2) 0.0035(16) 0.0046(17) 0.0006(16)
C56 0.031(2) 0.021(2) 0.027(2) 0.0025(18) 0.0055(19) 0.0052(18)
C57 0.038(3) 0.027(2) 0.028(3) 0.0024(19) 0.002(2) 0.003(2)
C58 0.028(3) 0.043(3) 0.037(3) 0.003(2) -0.005(2) -0.001(2)
C59 0.026(3) 0.048(3) 0.044(3) 0.004(2) 0.010(2) 0.001(2)
C60 0.032(2) 0.026(2) 0.029(2) 0.0053(19) 0.007(2) -0.0024(18)
F1 0.071(3) 0.090(3) 0.080(3) 0.044(2) 0.016(2) 0.019(2)
F2 0.0345(18) 0.084(3) 0.075(3) -0.025(2) 0.0107(17) -0.0035(17)
F3 0.0344(18) 0.092(3) 0.068(2) -0.007(2) 0.0211(17) -0.0019(18)
F4 0.070(3) 0.091(3) 0.086(3) 0.049(3) 0.014(2) 0.014(2)
F5 0.0447(19) 0.068(2) 0.061(2) 0.0017(18) 0.0235(17) 0.0055(16)
F6 0.053(2) 0.062(2) 0.068(3) -0.0056(19) 0.0099(18) -0.0056(17)
P1 0.0188(5) 0.0260(5) 0.0175(5) -0.0003(4) 0.0041(4) 0.0028(4)
P2 0.0234(5) 0.0194(5) 0.0195(5) 0.0021(4) 0.0026(4) 0.0006(4)
P3 0.0273(6) 0.0131(5) 0.0195(5) 0.0037(4) 0.0055(4) 0.0033(4)
P4 0.0304(7) 0.0483(8) 0.0383(8) 0.0051(6) 0.0084(6) 0.0033(6)
Ag1 0.02877(17) 0.02593(16) 0.02620(18) 0.00224(13) 0.00959(14) 0.00293(13)
Au1 0.01995(8) 0.02731(9) 0.01922(8) -0.00064(6) 0.00542(6) 0.00116(6)
Au2 0.02818(9) 0.02032(8) 0.01897(8) 0.00452(6) 0.00485(6) 0.00183(6)
Au3 0.02769(9) 0.01667(8) 0.01948(8) 0.00352(6) 0.00660(6) 0.00179(6)
C100 0.113(4) 0.094(4) 0.064(3) 0.029(3) 0.027(3) 0.037(3)
C101 0.113(4) 0.094(4) 0.064(3) 0.029(3) 0.027(3) 0.037(3)
O1 0.223(11) 0.200(10) 0.398(17) 0.220(11) 0.144(11) 0.153(9)
C102 0.113(4) 0.094(4) 0.064(3) 0.029(3) 0.027(3) 0.037(3)

loop_
_atom_type_symbol
_atom_type_description
_atom_type_scat_dispersion_real
_atom_type_scat_dispersion_imag
_atom_type_scat_source
C C 0.0033 0.0016 'International Tables Vol C Tables 4.2.6.8 and 6.1.1.4'
H H 0.0000 0.0000 'International Tables Vol C Tables 4.2.6.8 and 6.1.1.4'
O O 0.0106 0.0060 'International Tables Vol C Tables 4.2.6.8 and 6.1.1.4'
F F 0.0171 0.0103 'International Tables Vol C Tables 4.2.6.8 and 6.1.1.4'
P P 0.1023 0.0942 'International Tables Vol C Tables 4.2.6.8 and 6.1.1.4'
Ag Ag -0.8971 1.1015 'International Tables Vol C Tables 4.2.6.8 and 6.1.1.4'
Au Au -2.0133 8.8022 'International Tables Vol C Tables 4.2.6.8 and 6.1.1.4'

loop_
_geom_angle_atom_site_label_1
_geom_angle_atom_site_label_2
_geom_angle_atom_site_label_3
_geom_angle
_geom_angle_site_symmetry_1
_geom_angle_site_symmetry_3
C2 C1 Au1 175.8(4) . .
C2 C1 Ag1 90.7(3) . .
Au1 C1 Ag1 85.64(14) . .
C1 C2 C7 175.9(4) . .
C4 C3 Au2 173.4(4) . .
C4 C3 Ag1 99.4(3) . .
Au2 C3 Ag1 87.06(15) . .
C3 C4 C11 174.8(5) . .
C6 C5 Au3 167.9(4) . .
C6 C5 Ag1 88.4(3) . .
Au3 C5 Ag1 91.18(14) . .
C5 C6 C15 172.3(5) . .
C5 C6 Ag1 64.0(3) . .
C15 C6 Ag1 123.6(3) . .
C8B C7 C2 113.0(9) . .
C8B C7 C9 136.1(10) . .
C2 C7 C9 108.5(5) . .
C8B C7 C10 67.4(12) . .
C2 C7 C10 109.9(4) . .
C9 C7 C10 111.2(6) . .
C8B C7 C8 42.2(11) . .
C2 C7 C8 107.9(4) . .
C9 C7 C8 111.0(6) . .
C10 C7 C8 108.4(5) . .
C8B C7 C9B 113.7(14) . .
C2 C7 C9B 113.4(8) . .
C9 C7 C9B 32.0(10) . .
C10 C7 C9B 130.7(9) . .
C8 C7 C9B 79.8(12) . .
C8B C7 C10B 104.5(14) . .
C2 C7 C10B 108.7(7) . .
C9 C7 C10B 74.4(10) . .
C10 C7 C10B 40.0(9) . .
C8 C7 C10B 138.7(8) . .
C9B C7 C10B 102.4(12) . .
C7 C8 H8A 109.5 . .
C7 C8 H8B 109.5 . .
H8A C8 H8B 109.5 . .
C7 C8 H8C 109.5 . .
H8A C8 H8C 109.5 . .
H8B C8 H8C 109.5 . .
C7 C9 H9A 109.5 . .
C7 C9 H9B 109.5 . .
H9A C9 H9B 109.5 . .
C7 C9 H9C 109.5 . .
H9A C9 H9C 109.5 . .
H9B C9 H9C 109.5 . .
C7 C10 H10A 109.5 . .
C7 C10 H10B 109.5 . .
H10A C10 H10B 109.5 . .
C7 C10 H10C 109.5 . .
H10A C10 H10C 109.5 . .
H10B C10 H10C 109.5 . .
C7 C10B H10D 109.5 . .
C7 C10B H10E 109.5 . .
H10D C10B H10E 109.5 . .
C7 C10B H10F 109.5 . .
H10D C10B H10F 109.5 . .
H10E C10B H10F 109.5 . .
C7 C9B H9B1 109.5 . .
C7 C9B H9B2 109.5 . .
H9B1 C9B H9B2 109.5 . .
C7 C9B H9B3 109.5 . .
H9B1 C9B H9B3 109.5 . .
H9B2 C9B H9B3 109.5 . .
C7 C8B H8B1 109.5 . .
C7 C8B H8B2 109.5 . .
H8B1 C8B H8B2 109.5 . .
C7 C8B H8B3 109.5 . .
H8B1 C8B H8B3 109.5 . .
H8B2 C8B H8B3 109.5 . .
C4 C11 C12 110.8(4) . .
C4 C11 C13 109.3(4) . .
C12 C11 C13 110.2(5) . .
C4 C11 C14 108.1(4) . .
C12 C11 C14 109.3(5) . .
C13 C11 C14 109.1(5) . .
C11 C12 H12A 109.5 . .
C11 C12 H12B 109.5 . .
H12A C12 H12B 109.5 . .
C11 C12 H12C 109.5 . .
H12A C12 H12C 109.5 . .
H12B C12 H12C 109.5 . .
C11 C13 H13A 109.5 . .
C11 C13 H13B 109.5 . .
H13A C13 H13B 109.5 . .
C11 C13 H13C 109.5 . .
H13A C13 H13C 109.5 . .
H13B C13 H13C 109.5 . .
C11 C14 H14A 109.5 . .
C11 C14 H14B 109.5 . .
H14A C14 H14B 109.5 . .
C11 C14 H14C 109.5 . .
H14A C14 H14C 109.5 . .
H14B C14 H14C 109.5 . .
C6 C15 C17 108.5(4) . .
C6 C15 C16 110.7(4) . .
C17 C15 C16 111.2(5) . .
C6 C15 C18 109.4(4) . .
C17 C15 C18 109.3(4) . .
C16 C15 C18 107.7(5) . .
C15 C16 H16A 109.5 . .
C15 C16 H16B 109.5 . .
H16A C16 H16B 109.5 . .
C15 C16 H16C 109.5 . .
H16A C16 H16C 109.5 . .
H16B C16 H16C 109.5 . .
C15 C17 H17A 109.5 . .
C15 C17 H17B 109.5 . .
H17A C17 H17B 109.5 . .
C15 C17 H17C 109.5 . .
H17A C17 H17C 109.5 . .
H17B C17 H17C 109.5 . .
C15 C18 H18A 109.5 . .
C15 C18 H18B 109.5 . .
H18A C18 H18B 109.5 . .
C15 C18 H18C 109.5 . .
H18A C18 H18C 109.5 . .
H18B C18 H18C 109.5 . .
C20 C19 P1 114.9(3) . .
C20 C19 H19A 108.6 . .
P1 C19 H19A 108.6 . .
C20 C19 H19B 108.6 . .
P1 C19 H19B 108.6 . .
H19A C19 H19B 107.5 . .
C19 C20 C21 112.2(4) . .
C19 C20 H20A 109.2 . .
C21 C20 H20A 109.2 . .
C19 C20 H20B 109.2 . .
C21 C20 H20B 109.2 . .
H20A C20 H20B 107.9 . .
C22 C21 C20 116.5(4) . .
C22 C21 H21A 108.2 . .
C20 C21 H21A 108.2 . .
C22 C21 H21B 108.2 . .
C20 C21 H21B 108.2 . .
H21A C21 H21B 107.3 . .
C21 C22 P2 114.7(3) . .
C21 C22 H22A 108.6 . .
P2 C22 H22A 108.6 . .
C21 C22 H22B 108.6 . .
P2 C22 H22B 108.6 . .
H22A C22 H22B 107.6 . .
C24 C23 P3 111.1(3) . .
C24 C23 H23A 109.4 . .
P3 C23 H23A 109.4 . .
C24 C23 H23B 109.4 . .
P3 C23 H23B 109.4 . .
H23A C23 H23B 108.0 . .
C23 C24 C24 110.8(4) . 2_666
C23 C24 H24A 109.5 . .
C24 C24 H24A 109.5 2_666 .
C23 C24 H24B 109.5 . .
C24 C24 H24B 109.5 2_666 .
H24A C24 H24B 108.1 . .
C30 C25 C26 119.8(4) . .
C30 C25 P1 120.1(3) . .
C26 C25 P1 120.0(3) . .
C27 C26 C25 119.8(5) . .
C27 C26 H26 120.1 . .
C25 C26 H26 120.1 . .
C28 C27 C26 120.2(5) . .
C28 C27 H27 119.9 . .
C26 C27 H27 119.9 . .
C27 C28 C29 120.2(5) . .
C27 C28 H28 119.9 . .
C29 C28 H28 119.9 . .
C30 C29 C28 119.6(5) . .
C30 C29 H29 120.2 . .
C28 C29 H29 120.2 . .
C25 C30 C29 120.3(5) . .
C25 C30 H30 119.8 . .
C29 C30 H30 119.8 . .
C32 C31 C36 119.8(4) . .
C32 C31 P1 123.2(3) . .
C36 C31 P1 116.9(4) . .
C31 C32 C33 119.7(4) . .
C31 C32 H32 120.2 . .
C33 C32 H32 120.2 . .
C34 C33 C32 120.3(5) . .
C34 C33 H33 119.8 . .
C32 C33 H33 119.8 . .
C35 C34 C33 120.5(4) . .
C35 C34 H34 119.7 . .
C33 C34 H34 119.7 . .
C34 C35 C36 119.5(5) . .
C34 C35 H35 120.3 . .
C36 C35 H35 120.3 . .
C35 C36 C31 120.2(5) . .
C35 C36 H36 119.9 . .
C31 C36 H36 119.9 . .
C38 C37 C42 118.5(5) . .
C38 C37 P2 123.0(4) . .
C42 C37 P2 118.2(4) . .
C37 C38 C39 121.1(6) . .
C37 C38 H38 119.5 . .
C39 C38 H38 119.5 . .
C40 C39 C38 120.2(6) . .
C40 C39 H39 119.9 . .
C38 C39 H39 119.9 . .
C39 C40 C41 121.0(5) . .
C39 C40 H40 119.5 . .
C41 C40 H40 119.5 . .
C40 C41 C42 119.3(6) . .
C40 C41 H41 120.4 . .
C42 C41 H41 120.4 . .
C37 C42 C41 119.9(5) . .
C37 C42 H42 120.1 . .
C41 C42 H42 120.1 . .
C48 C43 C44 119.0(4) . .
C48 C43 P2 121.5(3) . .
C44 C43 P2 119.5(3) . .
C45 C44 C43 120.4(4) . .
C45 C44 H44 119.8 . .
C43 C44 H44 119.8 . .
C46 C45 C44 120.4(4) . .
C46 C45 H45 119.8 . .
C44 C45 H45 119.8 . .
C45 C46 C47 119.3(4) . .
C45 C46 H46 120.3 . .
C47 C46 H46 120.3 . .
C46 C47 C48 120.3(4) . .
C46 C47 H47 119.9 . .
C48 C47 H47 119.9 . .
C43 C48 C47 120.6(4) . .
C43 C48 H48 119.7 . .
C47 C48 H48 119.7 . .
C50 C49 C54 119.4(4) . .
C50 C49 P3 122.6(3) . .
C54 C49 P3 118.0(3) . .
C51 C50 C49 120.8(4) . .
C51 C50 H50 119.6 . .
C49 C50 H50 119.6 . .
C50 C51 C52 119.4(4) . .
C50 C51 H51 120.3 . .
C52 C51 H51 120.3 . .
C53 C52 C51 120.4(4) . .
C53 C52 H52 119.8 . .
C51 C52 H52 119.8 . .
C52 C53 C54 120.5(4) . .
C52 C53 H53 119.7 . .
C54 C53 H53 119.7 . .
C53 C54 C49 119.6(4) . .
C53 C54 H54 120.2 . .
C49 C54 H54 120.2 . .
C60 C55 C56 119.2(4) . .
C60 C55 P3 119.6(3) . .
C56 C55 P3 121.2(3) . .
C57 C56 C55 120.4(4) . .
C57 C56 H56 119.8 . .
C55 C56 H56 119.8 . .
C58 C57 C56 119.7(5) . .
C58 C57 H57 120.1 . .
C56 C57 H57 120.1 . .
C59 C58 C57 120.3(5) . .
C59 C58 H58 119.8 . .
C57 C58 H58 119.8 . .
C58 C59 C60 120.5(5) . .
C58 C59 H59 119.7 . .
C60 C59 H59 119.7 . .
C55 C60 C59 119.8(4) . .
C55 C60 H60 120.1 . .
C59 C60 H60 120.1 . .
C31 P1 C19 107.8(2) . .
C31 P1 C25 104.95(19) . .
C19 P1 C25 102.67(19) . .
C31 P1 Au1 112.15(14) . .
C19 P1 Au1 114.46(14) . .
C25 P1 Au1 113.96(15) . .
C43 P2 C37 103.73(19) . .
C43 P2 C22 104.1(2) . .
C37 P2 C22 106.4(2) . .
C43 P2 Au2 115.67(14) . .
C37 P2 Au2 111.01(16) . .
C22 P2 Au2 114.91(14) . .
C55 P3 C49 105.30(19) . .
C55 P3 C23 104.3(2) . .
C49 P3 C23 106.28(19) . .
C55 P3 Au3 114.17(14) . .
C49 P3 Au3 114.17(14) . .
C23 P3 Au3 111.79(14) . .
F1 P4 F2 91.8(3) . .
F1 P4 F5 89.7(2) . .
F2 P4 F5 90.27(19) . .
F1 P4 F4 178.4(3) . .
F2 P4 F4 89.4(3) . .
F5 P4 F4 89.2(2) . .
F1 P4 F3 89.4(2) . .
F2 P4 F3 89.55(19) . .
F5 P4 F3 179.1(2) . .
F4 P4 F3 91.7(2) . .
F1 P4 F6 91.1(2) . .
F2 P4 F6 176.4(2) . .
F5 P4 F6 91.86(19) . .
F4 P4 F6 87.8(2) . .
F3 P4 F6 88.37(19) . .
C5 Ag1 C3 133.16(14) . .
C5 Ag1 C1 117.11(14) . .
C3 Ag1 C1 109.41(13) . .
C5 Ag1 C6 27.60(14) . .
C3 Ag1 C6 111.47(14) . .
C1 Ag1 C6 137.03(14) . .
C5 Ag1 Au2 100.27(10) . .
C3 Ag1 Au2 42.30(10) . .
C1 Ag1 Au2 127.55(10) . .
C6 Ag1 Au2 92.42(10) . .
C5 Ag1 Au1 130.71(10) . .
C3 Ag1 Au1 82.40(10) . .
C1 Ag1 Au1 41.59(10) . .
C6 Ag1 Au1 157.36(11) . .
Au2 Ag1 Au1 86.285(10) . .
C5 Ag1 Au3 40.42(10) . .
C3 Ag1 Au3 141.28(10) . .
C1 Ag1 Au3 88.36(10) . .
C6 Ag1 Au3 67.61(11) . .
Au2 Ag1 Au3 99.504(11) . .
Au1 Ag1 Au3 90.293(10) . .
C1 Au1 P1 179.90(14) . .
C1 Au1 Ag1 52.77(11) . .
P1 Au1 Ag1 127.23(3) . .
C3 Au2 P2 175.98(12) . .
C3 Au2 Ag1 50.63(12) . .
P2 Au2 Ag1 133.31(3) . .
C5 Au3 P3 177.58(12) . .
C5 Au3 Ag1 48.40(11) . .
P3 Au3 Ag1 130.26(3) . .
C101 C100 H10G 109.5 . .
C101 C100 H10H 109.5 . .
H10G C100 H10H 109.5 . .
C101 C100 H10I 109.5 . .
H10G C100 H10I 109.5 . .
H10H C100 H10I 109.5 . .
O1 C101 C102 111.0(8) . .
O1 C101 C100 126.7(8) . .
C102 C101 C100 121.3(8) . .
C101 C102 H10J 109.5 . .
C101 C102 H10K 109.5 . .
H10J C102 H10K 109.5 . .
C101 C102 H10L 109.5 . .
H10J C102 H10L 109.5 . .
H10K C102 H10L 109.5 . .

loop_
_geom_bond_atom_site_label_1
_geom_bond_atom_site_label_2
_geom_bond_distance
_geom_bond_site_symmetry_2
C1 C2 1.198(6) .
C1 Au1 2.020(4) .
C1 Ag1 2.423(4) .
C2 C7 1.488(6) .
C3 C4 1.185(6) .
C3 Au2 2.040(4) .
C3 Ag1 2.343(4) .
C4 C11 1.488(6) .
C5 C6 1.206(6) .
C5 Au3 2.028(4) .
C5 Ag1 2.339(4) .
C6 C15 1.487(6) .
C6 Ag1 2.602(4) .
C7 C8B 1.45(2) .
C7 C9 1.502(9) .
C7 C10 1.518(8) .
C7 C8 1.550(8) .
C7 C9B 1.55(2) .
C7 C10B 1.66(2) .
C8 H8A 0.9800 .
C8 H8B 0.9800 .
C8 H8C 0.9800 .
C9 H9A 0.9800 .
C9 H9B 0.9800 .
C9 H9C 0.9800 .
C10 H10A 0.9800 .
C10 H10B 0.9800 .
C10 H10C 0.9800 .
C10B H10D 0.9800 .
C10B H10E 0.9800 .
C10B H10F 0.9800 .
C9B H9B1 0.9800 .
C9B H9B2 0.9800 .
C9B H9B3 0.9800 .
C8B H8B1 0.9800 .
C8B H8B2 0.9800 .
C8B H8B3 0.9800 .
C11 C12 1.515(8) .
C11 C13 1.521(8) .
C11 C14 1.531(7) .
C12 H12A 0.9800 .
C12 H12B 0.9800 .
C12 H12C 0.9800 .
C13 H13A 0.9800 .
C13 H13B 0.9800 .
C13 H13C 0.9800 .
C14 H14A 0.9800 .
C14 H14B 0.9800 .
C14 H14C 0.9800 .
C15 C17 1.521(7) .
C15 C16 1.523(7) .
C15 C18 1.541(7) .
C16 H16A 0.9800 .
C16 H16B 0.9800 .
C16 H16C 0.9800 .
C17 H17A 0.9800 .
C17 H17B 0.9800 .
C17 H17C 0.9800 .
C18 H18A 0.9800 .
C18 H18B 0.9800 .
C18 H18C 0.9800 .
C19 C20 1.524(6) .
C19 P1 1.816(4) .
C19 H19A 0.9900 .
C19 H19B 0.9900 .
C20 C21 1.535(6) .
C20 H20A 0.9900 .
C20 H20B 0.9900 .
C21 C22 1.532(6) .
C21 H21A 0.9900 .
C21 H21B 0.9900 .
C22 P2 1.822(4) .
C22 H22A 0.9900 .
C22 H22B 0.9900 .
C23 C24 1.520(5) .
C23 P3 1.818(4) .
C23 H23A 0.9900 .
C23 H23B 0.9900 .
C24 C24 1.533(7) 2_666
C24 H24A 0.9900 .
C24 H24B 0.9900 .
C25 C30 1.381(6) .
C25 C26 1.398(6) .
C25 P1 1.819(4) .
C26 C27 1.384(7) .
C26 H26 0.9500 .
C27 C28 1.382(8) .
C27 H27 0.9500 .
C28 C29 1.392(8) .
C28 H28 0.9500 .
C29 C30 1.388(7) .
C29 H29 0.9500 .
C30 H30 0.9500 .
C31 C32 1.380(7) .
C31 C36 1.394(6) .
C31 P1 1.813(4) .
C32 C33 1.388(6) .
C32 H32 0.9500 .
C33 C34 1.378(7) .
C33 H33 0.9500 .
C34 C35 1.374(8) .
C34 H34 0.9500 .
C35 C36 1.391(7) .
C35 H35 0.9500 .
C36 H36 0.9500 .
C37 C38 1.368(8) .
C37 C42 1.387(7) .
C37 P2 1.819(4) .
C38 C39 1.390(8) .
C38 H38 0.9500 .
C39 C40 1.329(10) .
C39 H39 0.9500 .
C40 C41 1.377(9) .
C40 H40 0.9500 .
C41 C42 1.400(7) .
C41 H41 0.9500 .
C42 H42 0.9500 .
C43 C48 1.384(6) .
C43 C44 1.396(6) .
C43 P2 1.808(4) .
C44 C45 1.388(6) .
C44 H44 0.9500 .
C45 C46 1.385(6) .
C45 H45 0.9500 .
C46 C47 1.390(6) .
C46 H46 0.9500 .
C47 C48 1.390(6) .
C47 H47 0.9500 .
C48 H48 0.9500 .
C49 C50 1.393(6) .
C49 C54 1.400(6) .
C49 P3 1.812(4) .
C50 C51 1.386(6) .
C50 H50 0.9500 .
C51 C52 1.392(7) .
C51 H51 0.9500 .
C52 C53 1.377(7) .
C52 H52 0.9500 .
C53 C54 1.391(6) .
C53 H53 0.9500 .
C54 H54 0.9500 .
C55 C60 1.388(6) .
C55 C56 1.404(6) .
C55 P3 1.807(4) .
C56 C57 1.387(7) .
C56 H56 0.9500 .
C57 C58 1.381(7) .
C57 H57 0.9500 .
C58 C59 1.378(7) .
C58 H58 0.9500 .
C59 C60 1.393(7) .
C59 H59 0.9500 .
C60 H60 0.9500 .
F1 P4 1.571(4) .
F2 P4 1.579(4) .
F3 P4 1.600(3) .
F4 P4 1.598(4) .
F5 P4 1.585(3) .
F6 P4 1.608(4) .
P1 Au1 2.2740(11) .
P2 Au2 2.2805(11) .
P3 Au3 2.2738(11) .
Ag1 Au2 3.0272(4) .
Ag1 Au1 3.0342(4) .
Ag1 Au3 3.1268(4) .
C100 C101 1.518(10) .
C100 H10G 0.9800 .
C100 H10H 0.9800 .
C100 H10I 0.9800 .
C101 O1 1.216(11) .
C101 C102 1.399(9) .
C102 H10J 0.9800 .
C102 H10K 0.9800 .
C102 H10L 0.9800 .

loop_
_platon_squeeze_void_nr
_platon_squeeze_void_average_x
_platon_squeeze_void_average_y
_platon_squeeze_void_average_z
_platon_squeeze_void_volume
_platon_squeeze_void_count_electrons
_platon_squeeze_void_content
1 0.000 0.000 0.500 110 30 ' '
